data_4002422
loop_
_publ_author_name
'Ramos, T.'
'Carvalho, M.D.'
'Cruz, M.M.'
'Ferreira, L.P.'
'Godinho, M.'

_publ_section_title
;
 Structural and magnetic characterization of the series La(1-x) Sr(x)
 Fe0.8 Cr0.2 O(3-delta) (x = 0.2, 0.4, 0.6, and 0.8)
;
_journal_name_full 'Chemistry of Materials (1,1989-)'
_journal_page_first 3860
_journal_page_last 3865
_journal_volume 18
_journal_year 2007
_chemical_formula_sum 'Cr0.2 Fe0.8 La0.8 O3 Sr0.2'
_chemical_name_systematic 'La0.8 Sr0.2 Fe0.8 Cr0.2 O3'
_space_group_IT_number 62
_symmetry_space_group_name_Hall '-P 2ac 2n'
_symmetry_space_group_name_H-M 'P n m a'
_cell_angle_alpha 90
_cell_angle_beta 90
_cell_angle_gamma 90
_cell_formula_units_Z 4
_cell_length_a 5.5212
_cell_length_b 7.808
_cell_length_c 5.5464
_cell_volume 239.103
_citation_journal_id_ASTM CMATEX
_cod_data_source_file Ramos_CMATEX_2007_1301.cif
_cod_data_source_block Cr0.2Fe0.8La0.8O3Sr0.2
_cod_original_cell_volume 239.1027
_cod_database_code 4002422

loop_
_symmetry_equiv_pos_as_xyz
x,y,z
-x+1/2,-y,z+1/2
x+1/2,-y+1/2,-z+1/2
-x,y+1/2,-z
-x,-y,-z
x-1/2,y,-z-1/2
-x-1/2,y-1/2,z-1/2
x,-y-1/2,z

loop_
_atom_site_label
_atom_site_type_symbol
_atom_site_fract_x
_atom_site_fract_y
_atom_site_fract_z
_atom_site_occupancy
_atom_site_U_iso_or_equiv
O2 O-2 0.495 0.25 0.075 1 0.0
La1 La+3 0.0174 0.25 -0.0042 0.8 0.0
Sr1 Sr+2 0.0174 0.25 -0.0042 0.2 0.0
Cr1 Cr+3 0 0 0.5 0.2 0.0
Fe1 Fe+3 0 0 0.5 0.8 0.0
O1 O-2 0.265 0.0261 0.723 1 0.0
